data_4030260
loop_
_publ_author_name
'Hiltunen, L.'
'Holsa, J.'

_publ_section_title
;
 Structural study of praseodynium oxalate halide trihydrates
;
_journal_name_full 'European Journal of Solid State and Inorganic Chemistry'
_journal_page_first 401
_journal_page_last 410
_journal_volume 27
_journal_year 1990
_chemical_formula_sum 'C2 H6 Br O7 Pr'
_chemical_formula_weight 362.83
_space_group_IT_number 14
_symmetry_cell_setting monoclinic
_symmetry_Int_Tables_number 14
_symmetry_space_group_name_Hall '-P 2yn'
_symmetry_space_group_name_H-M 'P 1 21/n 1'
_cell_angle_alpha 90
_cell_angle_beta 104.28(3)
_cell_angle_gamma 90
_cell_formula_units_Z 4
_cell_length_a 5.941(1)
_cell_length_b 16.260(7)
_cell_length_c 8.494(4)
_cell_volume 795.2(5)
_diffrn_ambient_temperature 293
_diffrn_radiation_probe x-ray
_diffrn_radiation_type MoK\a
_diffrn_radiation_wavelength 0.71069
_exptl_absorpt_coefficient_mu 10.75
_exptl_crystal_density_diffrn 3.031
_exptl_crystal_F_000 648
_refine_ls_number_parameters 100
_refine_ls_number_reflns 1974
_refine_ls_R_factor_gt 0.0381
_refine_ls_wR_factor_gt 0.0383
_cod_data_source_file EJSSIC-1990-27-401-410-2.cif
_cod_data_source_block PcC2O4Br-3H2O
_cod_original_sg_symbol_H-M 'P 21/n'
_cod_database_code 4030260

loop_
_symmetry_equiv_pos_site_id
_symmetry_equiv_pos_as_xyz
1 x,y,z
2 1/2-x,1/2+y,1/2-z
3 -x,-y,-z
4 1/2+x,1/2-y,1/2+z

loop_
_atom_site_label
_atom_site_type_symbol
_atom_site_thermal_displace_type
_atom_site_fract_x
_atom_site_fract_y
_atom_site_fract_z
_atom_site_occupancy
_atom_site_U_iso_or_equiv
Pr Pr Uiso 0.02450(5) 0.10142(2) 0.32819(4) 1.000 0.0127(2)
Br Br Uiso 0.22680(10) 0.26926(4) 0.28139(8) 1.000 0.0213(3)
O1 O Uiso -0.2192(7) 0.0228(3) 0.4846(5) 1.000 0.0195(19)
O2 O Uiso 0.1287(9) 0.0951(3) 0.0599(6) 1.000 0.020(2)
O3 O Uiso 0.4422(8) 0.0765(3) 0.3527(6) 1.000 0.033(2)
O4 O Uiso -0.0818(9) -0.0290(3) 0.1766(5) 1.000 0.023(2)
O11 O Uiso 0.1998(8) 0.1450(3) 0.6181(6) 1.000 0.021(2)
O12 O Uiso -0.2147(8) 0.2112(3) 0.4148(6) 1.000 0.025(2)
O13 O Uiso -0.3371(9) 0.1337(4) 0.1066(6) 1.000 0.034(3)
C1 C Uiso -0.4387(10) 0.0292(4) 0.4514(8) 1.000 0.020(3)
C2 C Uiso 0.0613(11) 0.0361(4) -0.0333(7) 1.000 0.018(3)

loop_
_atom_type_symbol
_atom_type_description
_atom_type_scat_dispersion_real
_atom_type_scat_dispersion_imag
_atom_type_scat_source
C C 0.0033 0.0016 ' International Tables Vol C Tables 4.2.6.8 and 6.1.1.4'
Br Br -0.2901 2.4595 ' International Tables Vol C Tables 4.2.6.8 and 6.1.1.4'
O O 0.0106 0.0060 ' International Tables Vol C Tables 4.2.6.8 and 6.1.1.4'
Pr Pr -0.2180 2.8214 ' International Tables Vol C Tables 4.2.6.8 and 6.1.1.4'

loop_
_geom_angle_atom_site_label_1
_geom_angle_atom_site_label_2
_geom_angle_atom_site_label_3
_geom_angle
_geom_angle_site_symmetry_1
_geom_angle_site_symmetry_3
_geom_angle_publ_flag
Br Pr O1 144.44(11) . . yes
Br Pr O2 74.00(12) . . yes
Br Pr O3 74.80(12) . . yes
Br Pr O4 139.12(11) . . yes
Br Pr O11 78.17(12) . . yes
Br Pr O12 70.76(12) . . yes
Br Pr O13 90.40(15) . . yes
Br Pr O1 129.22(10) . 3_556 yes
O1 Pr O2 139.09(16) . . yes
O1 Pr O3 124.31(16) . . yes
O1 Pr O4 74.70(16) . . yes
O1 Pr O11 77.43(15) . . yes
O1 Pr O12 76.52(16) . . yes
O1 Pr O13 90.26(16) . . yes
O1 Pr O1 61.55(14) . 3_556 yes
O2 Pr O3 66.54(17) . . yes
O2 Pr O4 65.25(16) . . yes
O2 Pr O11 139.70(17) . . yes
O2 Pr O12 125.59(16) . . yes
O2 Pr O13 71.81(17) . . yes
O1 Pr O2 110.17(15) 3_556 . yes
O3 Pr O4 91.45(17) . . yes
O3 Pr O11 78.46(16) . . yes
O3 Pr O12 136.32(16) . . yes
O3 Pr O13 138.16(17) . . yes
O1 Pr O3 62.91(15) 3_556 . yes
O4 Pr O11 137.44(15) . . yes
O4 Pr O12 132.23(17) . . yes
O4 Pr O13 74.41(19) . . yes
O1 Pr O4 71.20(15) 3_556 . yes
O11 Pr O12 68.96(16) . . yes
O11 Pr O13 137.30(17) . . yes
O1 Pr O11 67.38(15) 3_556 . yes
O12 Pr O13 68.42(18) . . yes
O1 Pr O12 124.20(15) 3_556 . yes
O1 Pr O13 140.02(18) 3_556 . yes
Pr O1 C1 122.0(4) . . yes
Pr O1 Pr 118.45(17) . 3_556 yes
Pr O1 C1 117.9(4) 3_556 . yes
Pr O2 C2 119.8(4) . . yes
Pr O3 C1 124.0(4) . 1_655 yes
Pr O4 C2 120.5(4) . 3_555 yes
O1 C1 O3 126.3(6) . 1_455 yes
O1 C1 C1 115.0(5) . 3_456 yes
O3 C1 C1 118.7(6) 1_455 3_456 yes
O2 C2 O4 126.4(6) . 3_555 yes
O2 C2 C2 117.1(5) . 3_555 yes
O4 C2 C2 116.6(5) 3_555 3_555 yes

loop_
_geom_bond_atom_site_label_1
_geom_bond_atom_site_label_2
_geom_bond_distance
_geom_bond_site_symmetry_2
_geom_bond_publ_flag
Pr Br 3.0473(16) . yes
Pr O1 2.539(5) . yes
Pr O2 2.507(5) . yes
Pr O3 2.472(5) . yes
Pr O4 2.481(5) . yes
Pr O11 2.527(5) . yes
Pr O12 2.503(5) . yes
Pr O13 2.537(5) . yes
Pr O1 2.653(5) 3_556 yes
O1 C1 1.269(8) . yes
O2 C2 1.245(8) . yes
O3 C1 1.226(8) 1_655 yes
O4 C2 1.258(7) 3_555 yes
C1 C1 1.553(9) 3_456 no
C2 C2 1.560(9) 3_555 no

loop_
_geom_torsion_atom_site_label_1
_geom_torsion_atom_site_label_2
_geom_torsion_atom_site_label_3
_geom_torsion_atom_site_label_4
_geom_torsion
_geom_torsion_site_symmetry_1
_geom_torsion_site_symmetry_3
_geom_torsion_site_symmetry_4
_geom_torsion_publ_flag
Br Pr O1 C1 76.3(5) . . . no
Br Pr O1 Pr -118.60(17) . . 3_556 no
O2 Pr O1 C1 -76.6(5) . . . no
O2 Pr O1 Pr 88.5(3) . . 3_556 no
O3 Pr O1 C1 -169.6(4) . . . no
O3 Pr O1 Pr -4.5(3) . . 3_556 no
O4 Pr O1 C1 -88.5(5) . . . no
O4 Pr O1 Pr 76.6(2) . . 3_556 no
O11 Pr O1 C1 124.0(5) . . . no
O11 Pr O1 Pr -70.90(19) . . 3_556 no
O12 Pr O1 C1 53.0(5) . . . no
O12 Pr O1 Pr -141.9(2) . . 3_556 no
O13 Pr O1 C1 -14.8(5) . . . no
O13 Pr O1 Pr 150.4(2) . . 3_556 no
O1 Pr O1 C1 -165.1(5) 3_556 . . no
O1 Pr O1 Pr -0.02(14) 3_556 . 3_556 no
Br Pr O2 C2 -169.1(5) . . . no
O1 Pr O2 C2 -5.1(6) . . . no
O3 Pr O2 C2 110.9(5) . . . no
O4 Pr O2 C2 7.6(5) . . . no
O11 Pr O2 C2 142.8(5) . . . no
O12 Pr O2 C2 -117.9(5) . . . no
O13 Pr O2 C2 -73.2(5) . . . no
O1 Pr O2 C2 64.4(5) 3_556 . . no
Br Pr O3 C1 140.5(5) . . 1_655 no
O1 Pr O3 C1 -6.1(6) . . 1_655 no
O2 Pr O3 C1 -140.6(6) . . 1_655 no
O4 Pr O3 C1 -78.5(5) . . 1_655 no
O11 Pr O3 C1 59.8(5) . . 1_655 no
O12 Pr O3 C1 101.7(5) . . 1_655 no
O13 Pr O3 C1 -146.5(5) . . 1_655 no
O1 Pr O3 C1 -10.5(5) 3_556 . 1_655 no
Br Pr O4 C2 -2.8(6) . . 3_555 no
O1 Pr O4 C2 163.8(5) . . 3_555 no
O2 Pr O4 C2 -7.7(5) . . 3_555 no
O3 Pr O4 C2 -71.0(5) . . 3_555 no
O11 Pr O4 C2 -145.4(5) . . 3_555 no
O12 Pr O4 C2 108.9(5) . . 3_555 no
O13 Pr O4 C2 69.1(5) . . 3_555 no
O1 Pr O4 C2 -131.6(5) 3_556 . 3_555 no
Br Pr O1 Pr 138.76(13) . 3_556 3_556 no
Br Pr O1 C1 -27.0(5) . 3_556 3_556 no
O1 Pr O1 Pr 0.02(15) . 3_556 3_556 no
O1 Pr O1 C1 -165.7(5) . 3_556 3_556 no
O2 Pr O1 Pr -135.79(19) . 3_556 3_556 no
O2 Pr O1 C1 58.5(5) . 3_556 3_556 no
O3 Pr O1 Pr 175.8(3) . 3_556 3_556 no
O3 Pr O1 C1 10.1(4) . 3_556 3_556 no
O4 Pr O1 Pr -82.4(2) . 3_556 3_556 no
O4 Pr O1 C1 111.9(5) . 3_556 3_556 no
O11 Pr O1 Pr 87.6(2) . 3_556 3_556 no
O11 Pr O1 C1 -78.1(4) . 3_556 3_556 no
O12 Pr O1 Pr 46.5(3) . 3_556 3_556 no
O12 Pr O1 C1 -119.3(4) . 3_556 3_556 no
O13 Pr O1 Pr -50.4(3) . 3_556 3_556 no
O13 Pr O1 C1 143.9(4) . 3_556 3_556 no
Pr O1 C1 O3 -5.8(9) . . 1_455 no
Pr O1 C1 C1 174.6(4) . . 3_456 no
Pr O1 C1 O3 -170.9(5) 3_556 . 1_455 no
Pr O1 C1 C1 9.5(7) 3_556 . 3_456 no
Pr O2 C2 O4 172.8(5) . . 3_555 no
Pr O2 C2 C2 -7.0(8) . . 3_555 no
Pr O3 C1 O1 -169.3(5) . 1_655 1_655 no
Pr O3 C1 C1 10.2(8) . 1_655 3_556 no
Pr O4 C2 C2 7.4(8) . 3_555 . no
Pr O4 C2 O2 -172.8(5) . 3_555 3_555 no
O1 C1 C1 O1 -180.0(6) . 3_456 3_456 no
O1 C1 C1 O3 -0.4(9) . 3_456 3_556 no
O2 C2 C2 O4 -0.2(9) . 3_555 . no
O2 C2 C2 O2 180.0(6) . 3_555 3_555 no
O4 C2 C2 O4 180.0(6) 3_555 3_555 . no
